data_7115576
loop_
_publ_author_name
'G. B. Deacon'
'F. Jaroschik'
'P. C. Junk'
'R. P. Kelly'

_publ_section_title
;
 A divalent heteroleptic lanthanoid fluoride complex stabilised by the
 tetraphenylcyclopentadienyl ligand, arising from C-F activation of
 pentafluorobenzene
;
_journal_name_full Chem.Commun.
_journal_page_first 10655
_journal_paper_doi 10.1039/C4cc04427D
_journal_volume 50
_journal_year 2014
_chemical_formula_moiety 'C62 H50 O Yb'
_chemical_formula_sum 'C62 H50 O Yb'
_chemical_formula_weight 984.06
_chemical_name_systematic
;
 ?
;
_space_group_IT_number 14
_space_group_name_Hall '-P 2yn'
_symmetry_cell_setting monoclinic
_symmetry_space_group_name_Hall '-P 2yn'
_symmetry_space_group_name_H-M 'P 1 21/n 1'
_atom_sites_solution_hydrogens geom
_atom_sites_solution_primary direct
_atom_sites_solution_secondary difmap
_audit_creation_method SHELXL-97
_cell_angle_alpha 90.00
_cell_angle_beta 105.41(3)
_cell_angle_gamma 90.00
_cell_formula_units_Z 4
_cell_length_a 10.272(2)
_cell_length_b 40.410(8)
_cell_length_c 11.140(2)
_cell_measurement_reflns_used 7739
_cell_measurement_temperature 100(2)
_cell_volume 4457.9(16)
_computing_cell_refinement 'XDS (Kabsch, 1993)'
_computing_data_collection 'BluIce (McPhillips, 2002)'
_computing_data_reduction 'XDS (Kabsch, 1993)'
_computing_molecular_graphics 'X-Seed (Barbour, 1999)'
_computing_publication_material 'CIFTAB (Sheldrick, 1997)'
_computing_structure_refinement 'SHELXL-97 (Sheldrick, 1997)'
_computing_structure_solution 'SHELXS-97 (Sheldrick, 1997)'
_diffrn_ambient_temperature 100
_diffrn_measured_fraction_theta_full 0.986
_diffrn_measured_fraction_theta_max 0.986
_diffrn_measurement_device_type 'ADSC Quantum 210r'
_diffrn_measurement_method 'Phi Scan'
_diffrn_radiation_monochromator 'Silicon Double Crystal'
_diffrn_radiation_source 'Australian Synchrotron'
_diffrn_radiation_type Synchrotron
_diffrn_radiation_wavelength 0.71073
_diffrn_reflns_av_R_equivalents 0.0000
_diffrn_reflns_av_sigmaI/netI 0.0124
_diffrn_reflns_limit_h_max 11
_diffrn_reflns_limit_h_min -12
_diffrn_reflns_limit_k_max 48
_diffrn_reflns_limit_k_min 0
_diffrn_reflns_limit_l_max 13
_diffrn_reflns_limit_l_min 0
_diffrn_reflns_number 7739
_diffrn_reflns_theta_full 25.00
_diffrn_reflns_theta_max 25.00
_diffrn_reflns_theta_min 2.12
_diffrn_standards_decay_% 0
_diffrn_standards_interval_count 0
_diffrn_standards_interval_time 0
_diffrn_standards_number 0
_exptl_absorpt_coefficient_mu 2.142
_exptl_absorpt_correction_T_max 25.00
_exptl_absorpt_correction_T_min 2.12
_exptl_absorpt_correction_type multi-scan
_exptl_absorpt_process_details XDS
_exptl_crystal_colour 'dark orange'
_exptl_crystal_density_diffrn 1.466
_exptl_crystal_density_method 'not measured'
_exptl_crystal_description block
_exptl_crystal_F_000 2000
_refine_diff_density_max 1.645
_refine_diff_density_min -3.219
_refine_diff_density_rms 0.127
_refine_ls_extinction_coef 0.00339(18)
_refine_ls_extinction_expression Fc^*^=kFc[1+0.001xFc^2^\l^3^/sin(2\q)]^-1/4^
_refine_ls_extinction_method SHELXL
_refine_ls_goodness_of_fit_ref 1.310
_refine_ls_hydrogen_treatment constr
_refine_ls_matrix_type full
_refine_ls_number_parameters 578
_refine_ls_number_reflns 7739
_refine_ls_number_restraints 0
_refine_ls_restrained_S_all 1.310
_refine_ls_R_factor_all 0.0461
_refine_ls_R_factor_gt 0.0458
_refine_ls_shift/su_max 0.001
_refine_ls_shift/su_mean 0.000
_refine_ls_structure_factor_coef Fsqd
_refine_ls_weighting_details 'calc w=1/[\s^2^(Fo^2^)+(0.0000P)^2^+39.8198P] where P=(Fo^2^+2Fc^2^)/3'
_refine_ls_weighting_scheme calc
_refine_ls_wR_factor_gt 0.1083
_refine_ls_wR_factor_ref 0.1084
_reflns_number_gt 7632
_reflns_number_total 7739
_reflns_threshold_expression >2sigma(I)
_cod_data_source_file c4cc04427d2.cif
_cod_data_source_block merged
_cod_original_sg_symbol_H-M P21/n
_cod_database_code 7115576

loop_
_symmetry_equiv_pos_as_xyz
'x, y, z'
'-x+1/2, y+1/2, -z+1/2'
'-x, -y, -z'
'x-1/2, -y-1/2, z-1/2'

loop_
_atom_site_label
_atom_site_type_symbol
_atom_site_fract_x
_atom_site_fract_y
_atom_site_fract_z
_atom_site_U_iso_or_equiv
_atom_site_adp_type
_atom_site_occupancy
_atom_site_symmetry_multiplicity
_atom_site_calc_flag
_atom_site_refinement_flags
Yb1 Yb 0.75308(3) 0.119690(6) 0.59424(3) 0.01801(12) Uani 1 1 d .
C1 C 0.4891(6) 0.10507(14) 0.5264(5) 0.0157(11) Uani 1 1 d .
H1 H 0.4319 0.1234 0.5280 0.019 Uiso 1 1 calc R
C2 C 0.5380(6) 0.09604(14) 0.4239(5) 0.0160(12) Uani 1 1 d .
O1 O 0.9424(4) 0.09378(10) 0.5509(4) 0.0239(9) Uani 1 1 d .
C3 C 0.6199(6) 0.06700(14) 0.4595(5) 0.0167(12) Uani 1 1 d .
C4 C 0.6212(6) 0.05934(14) 0.5848(6) 0.0174(12) Uani 1 1 d .
C5 C 0.5375(6) 0.08273(14) 0.6263(6) 0.0183(12) Uani 1 1 d .
C6 C 0.5105(6) 0.11676(14) 0.3111(6) 0.0194(12) Uani 1 1 d .
C7 C 0.6099(6) 0.12613(14) 0.2536(5) 0.0183(12) Uani 1 1 d .
H7 H 0.6972 0.1165 0.2801 0.022 Uiso 1 1 calc R
C8 C 0.5835(7) 0.14933(15) 0.1584(6) 0.0249(14) Uani 1 1 d .
H8 H 0.6523 0.1554 0.1202 0.030 Uiso 1 1 calc R
C9 C 0.4573(7) 0.16358(15) 0.1192(6) 0.0246(14) Uani 1 1 d .
H9 H 0.4404 0.1799 0.0557 0.029 Uiso 1 1 calc R
C10 C 0.3557(7) 0.15422(15) 0.1716(6) 0.0244(14) Uani 1 1 d .
H10 H 0.2680 0.1635 0.1422 0.029 Uiso 1 1 calc R
C11 C 0.3818(6) 0.13109(14) 0.2680(6) 0.0206(13) Uani 1 1 d .
H11 H 0.3119 0.1250 0.3048 0.025 Uiso 1 1 calc R
C12 C 0.6839(6) 0.04786(13) 0.3769(5) 0.0173(12) Uani 1 1 d .
C13 C 0.6238(6) 0.04601(14) 0.2489(6) 0.0201(12) Uani 1 1 d .
H13 H 0.5385 0.0562 0.2156 0.024 Uiso 1 1 calc R
C14 C 0.6849(7) 0.02971(15) 0.1693(6) 0.0222(13) Uani 1 1 d .
H14 H 0.6430 0.0292 0.0824 0.027 Uiso 1 1 calc R
C15 C 0.8095(7) 0.01382(14) 0.2181(6) 0.0219(13) Uani 1 1 d .
H15 H 0.8530 0.0027 0.1644 0.026 Uiso 1 1 calc R
C16 C 0.8672(6) 0.01459(14) 0.3430(6) 0.0212(13) Uani 1 1 d .
H16 H 0.9508 0.0036 0.3762 0.025 Uiso 1 1 calc R
C17 C 0.8062(6) 0.03113(14) 0.4228(5) 0.0179(12) Uani 1 1 d .
H17 H 0.8480 0.0311 0.5098 0.022 Uiso 1 1 calc R
C18 C 0.6916(6) 0.03157(14) 0.6636(6) 0.0187(12) Uani 1 1 d .
C19 C 0.6682(6) -0.00137(15) 0.6301(6) 0.0219(13) Uani 1 1 d .
H19 H 0.6107 -0.0067 0.5506 0.026 Uiso 1 1 calc R
C20 C 0.7268(7) -0.02666(16) 0.7100(7) 0.0317(16) Uani 1 1 d .
H20 H 0.7081 -0.0490 0.6852 0.038 Uiso 1 1 calc R
C21 C 0.8118(7) -0.01957(18) 0.8250(7) 0.0351(17) Uani 1 1 d .
H21 H 0.8514 -0.0369 0.8802 0.042 Uiso 1 1 calc R
C22 C 0.8389(7) 0.01314(17) 0.8594(6) 0.0286(15) Uani 1 1 d .
H22 H 0.8986 0.0182 0.9382 0.034 Uiso 1 1 calc R
C23 C 0.7806(6) 0.03851(16) 0.7807(6) 0.0241(13) Uani 1 1 d .
H23 H 0.8006 0.0608 0.8057 0.029 Uiso 1 1 calc R
C24 C 0.4859(6) 0.08264(15) 0.7387(5) 0.0188(12) Uani 1 1 d .
C25 C 0.4728(6) 0.05371(16) 0.8048(6) 0.0245(14) Uani 1 1 d .
H25 H 0.5053 0.0332 0.7824 0.029 Uiso 1 1 calc R
C26 C 0.4129(7) 0.05485(17) 0.9023(6) 0.0282(14) Uani 1 1 d .
H26 H 0.4041 0.0351 0.9456 0.034 Uiso 1 1 calc R
C27 C 0.3659(7) 0.08423(18) 0.9375(6) 0.0310(15) Uani 1 1 d .
H27 H 0.3264 0.0848 1.0055 0.037 Uiso 1 1 calc R
C28 C 0.3768(7) 0.11282(17) 0.8729(6) 0.0278(14) Uani 1 1 d .
H28 H 0.3426 0.1331 0.8954 0.033 Uiso 1 1 calc R
C29 C 0.4368(6) 0.11214(15) 0.7762(6) 0.0222(13) Uani 1 1 d .
H29 H 0.4452 0.1321 0.7339 0.027 Uiso 1 1 calc R
C30 C 0.9562(6) 0.15985(14) 0.7017(5) 0.0160(11) Uani 1 1 d .
H30 H 1.0430 0.1499 0.7195 0.019 Uiso 1 1 calc R
C31 C 0.8940(6) 0.17800(13) 0.5915(5) 0.0154(11) Uani 1 1 d .
C32 C 0.7664(6) 0.18903(14) 0.6042(5) 0.0165(11) Uani 1 1 d .
C33 C 0.7518(6) 0.17788(14) 0.7210(5) 0.0168(12) Uani 1 1 d .
C34 C 0.8685(6) 0.15902(13) 0.7798(5) 0.0160(11) Uani 1 1 d .
C35 C 0.9581(6) 0.18492(13) 0.4905(5) 0.0161(12) Uani 1 1 d .
C36 C 1.0984(7) 0.18667(15) 0.5151(6) 0.0260(14) Uani 1 1 d .
H36 H 1.1522 0.1841 0.5983 0.031 Uiso 1 1 calc R
C37 C 1.1613(7) 0.19211(17) 0.4208(7) 0.0303(15) Uani 1 1 d .
H37 H 1.2570 0.1931 0.4399 0.036 Uiso 1 1 calc R
C38 C 1.0844(8) 0.19607(17) 0.2986(7) 0.0341(16) Uani 1 1 d .
H38 H 1.1267 0.2000 0.2339 0.041 Uiso 1 1 calc R
C39 C 0.9457(8) 0.19414(16) 0.2729(6) 0.0309(15) Uani 1 1 d .
H39 H 0.8925 0.1965 0.1895 0.037 Uiso 1 1 calc R
C40 C 0.8823(7) 0.18873(15) 0.3670(6) 0.0231(13) Uani 1 1 d .
H40 H 0.7866 0.1876 0.3472 0.028 Uiso 1 1 calc R
C41 C 0.6784(6) 0.21358(14) 0.5215(5) 0.0156(11) Uani 1 1 d .
C42 C 0.5629(7) 0.20471(15) 0.4294(6) 0.0274(14) Uani 1 1 d .
H42 H 0.5368 0.1821 0.4198 0.033 Uiso 1 1 calc R
C43 C 0.4854(7) 0.22808(16) 0.3519(7) 0.0292(15) Uani 1 1 d .
H43 H 0.4070 0.2213 0.2901 0.035 Uiso 1 1 calc R
C44 C 0.5205(7) 0.26109(15) 0.3629(6) 0.0249(14) Uani 1 1 d .
H44 H 0.4683 0.2771 0.3083 0.030 Uiso 1 1 calc R
C45 C 0.6335(7) 0.27039(15) 0.4553(6) 0.0292(15) Uani 1 1 d .
H45 H 0.6584 0.2931 0.4652 0.035 Uiso 1 1 calc R
C46 C 0.7110(7) 0.24692(15) 0.5338(6) 0.0227(13) Uani 1 1 d .
H46 H 0.7877 0.2538 0.5972 0.027 Uiso 1 1 calc R
C47 C 0.6533(6) 0.19241(14) 0.7828(6) 0.0185(12) Uani 1 1 d .
C48 C 0.5174(6) 0.19728(15) 0.7229(6) 0.0224(13) Uani 1 1 d .
H48 H 0.4815 0.1888 0.6412 0.027 Uiso 1 1 calc R
C49 C 0.4333(7) 0.21440(16) 0.7811(7) 0.0292(15) Uani 1 1 d .
H49 H 0.3408 0.2175 0.7389 0.035 Uiso 1 1 calc R
C50 C 0.4841(7) 0.22685(15) 0.9001(7) 0.0291(15) Uani 1 1 d .
H50 H 0.4274 0.2390 0.9392 0.035 Uiso 1 1 calc R
C51 C 0.6188(7) 0.22145(15) 0.9618(7) 0.0287(15) Uani 1 1 d .
H51 H 0.6536 0.2295 1.0443 0.034 Uiso 1 1 calc R
C52 C 0.7020(7) 0.20470(14) 0.9050(5) 0.0198(12) Uani 1 1 d .
H52 H 0.7939 0.2013 0.9486 0.024 Uiso 1 1 calc R
C53 C 0.8898(6) 0.13762(13) 0.8909(5) 0.0162(12) Uani 1 1 d .
C54 C 0.7814(6) 0.12447(13) 0.9319(6) 0.0225(14) Uani 1 1 d .
H54 H 0.6921 0.1316 0.8928 0.027 Uiso 1 1 calc R
C55 C 0.8011(6) 0.10207(15) 1.0250(6) 0.0235(13) Uani 1 1 d .
H55 H 0.7255 0.0927 1.0465 0.028 Uiso 1 1 calc R
C56 C 0.9295(7) 0.09267(15) 1.0890(6) 0.0242(14) Uani 1 1 d .
H56 H 0.9426 0.0771 1.1550 0.029 Uiso 1 1 calc R
C57 C 1.0391(7) 0.10598(16) 1.0568(6) 0.0279(14) Uani 1 1 d .
H57 H 1.1278 0.0998 1.1020 0.033 Uiso 1 1 calc R
C58 C 1.0208(6) 0.12828(15) 0.9590(6) 0.0226(13) Uani 1 1 d .
H58 H 1.0971 0.1373 0.9378 0.027 Uiso 1 1 calc R
C59 C 1.0551(7) 0.07662(17) 0.6340(7) 0.0303(15) Uani 1 1 d .
H59A H 1.0234 0.0567 0.6699 0.036 Uiso 1 1 calc R
H59B H 1.1026 0.0913 0.7028 0.036 Uiso 1 1 calc R
C60 C 1.1472(7) 0.06700(16) 0.5541(7) 0.0331(16) Uani 1 1 d .
H60A H 1.1203 0.0455 0.5123 0.040 Uiso 1 1 calc R
H60B H 1.2425 0.0658 0.6038 0.040 Uiso 1 1 calc R
C61 C 1.1258(7) 0.09518(17) 0.4604(8) 0.0381(18) Uani 1 1 d .
H61A H 1.1781 0.1151 0.4963 0.046 Uiso 1 1 calc R
H61B H 1.1506 0.0886 0.3838 0.046 Uiso 1 1 calc R
C62 C 0.9774(7) 0.10088(16) 0.4356(6) 0.0263(14) Uani 1 1 d .
H62A H 0.9548 0.1241 0.4100 0.032 Uiso 1 1 calc R
H62B H 0.9271 0.0861 0.3683 0.032 Uiso 1 1 calc R

loop_
_atom_site_aniso_label
_atom_site_aniso_U_11
_atom_site_aniso_U_22
_atom_site_aniso_U_33
_atom_site_aniso_U_23
_atom_site_aniso_U_13
_atom_site_aniso_U_12
Yb1 0.01717(16) 0.01354(15) 0.02321(17) -0.00314(10) 0.00517(10) -0.00162(10)
C1 0.014(3) 0.015(3) 0.020(3) 0.001(2) 0.007(2) 0.002(2)
C2 0.021(3) 0.016(3) 0.009(3) 0.002(2) -0.001(2) -0.002(2)
O1 0.018(2) 0.025(2) 0.028(2) -0.0048(19) 0.0040(18) 0.0039(17)
C3 0.018(3) 0.015(3) 0.017(3) 0.001(2) 0.003(2) -0.002(2)
C4 0.014(3) 0.013(3) 0.025(3) -0.002(2) 0.004(2) -0.001(2)
C5 0.016(3) 0.015(3) 0.024(3) -0.001(2) 0.004(2) -0.002(2)
C6 0.025(3) 0.013(3) 0.018(3) -0.002(2) 0.001(2) -0.002(2)
C7 0.018(3) 0.018(3) 0.018(3) -0.005(2) 0.003(2) 0.000(2)
C8 0.031(4) 0.023(3) 0.021(3) -0.001(3) 0.008(3) -0.007(3)
C9 0.034(4) 0.018(3) 0.017(3) 0.002(2) 0.000(3) -0.002(3)
C10 0.024(3) 0.018(3) 0.025(3) -0.001(3) -0.004(3) 0.003(2)
C11 0.020(3) 0.019(3) 0.022(3) 0.001(2) 0.003(2) -0.002(2)
C12 0.021(3) 0.011(3) 0.020(3) 0.003(2) 0.007(2) -0.003(2)
C13 0.022(3) 0.016(3) 0.021(3) 0.003(2) 0.004(2) 0.000(2)
C14 0.032(4) 0.022(3) 0.013(3) 0.002(2) 0.006(3) 0.000(3)
C15 0.035(4) 0.017(3) 0.017(3) -0.001(2) 0.012(3) 0.000(3)
C16 0.021(3) 0.017(3) 0.026(3) -0.001(2) 0.006(3) 0.001(2)
C17 0.023(3) 0.014(3) 0.017(3) -0.003(2) 0.005(2) -0.002(2)
C18 0.016(3) 0.020(3) 0.022(3) 0.004(2) 0.007(2) 0.001(2)
C19 0.021(3) 0.020(3) 0.026(3) 0.004(3) 0.008(3) 0.002(2)
C20 0.036(4) 0.017(3) 0.046(4) 0.002(3) 0.019(3) 0.003(3)
C21 0.036(4) 0.030(4) 0.041(4) 0.019(3) 0.012(3) 0.012(3)
C22 0.033(4) 0.037(4) 0.014(3) 0.005(3) 0.003(3) 0.008(3)
C23 0.027(3) 0.022(3) 0.024(3) -0.004(3) 0.009(3) 0.000(3)
C24 0.014(3) 0.023(3) 0.017(3) 0.000(2) 0.000(2) -0.003(2)
C25 0.021(3) 0.021(3) 0.030(4) 0.001(3) 0.005(3) 0.000(2)
C26 0.025(3) 0.033(4) 0.027(4) 0.005(3) 0.008(3) -0.004(3)
C27 0.025(4) 0.045(4) 0.024(3) -0.006(3) 0.008(3) -0.002(3)
C28 0.023(3) 0.033(4) 0.027(4) -0.009(3) 0.007(3) 0.001(3)
C29 0.016(3) 0.024(3) 0.025(3) -0.005(3) 0.003(2) -0.001(2)
C30 0.014(3) 0.015(3) 0.017(3) 0.000(2) 0.001(2) -0.002(2)
C31 0.021(3) 0.013(3) 0.012(3) -0.001(2) 0.005(2) -0.004(2)
C32 0.015(3) 0.016(3) 0.016(3) 0.000(2) 0.000(2) -0.002(2)
C33 0.018(3) 0.015(3) 0.017(3) 0.001(2) 0.003(2) -0.002(2)
C34 0.019(3) 0.012(3) 0.016(3) -0.005(2) 0.002(2) -0.001(2)
C35 0.020(3) 0.012(3) 0.017(3) 0.001(2) 0.007(2) -0.001(2)
C36 0.026(3) 0.024(3) 0.028(3) 0.004(3) 0.007(3) -0.001(3)
C37 0.025(4) 0.033(4) 0.038(4) 0.006(3) 0.019(3) 0.000(3)
C38 0.042(4) 0.033(4) 0.036(4) 0.005(3) 0.026(3) 0.006(3)
C39 0.047(4) 0.027(3) 0.019(3) 0.005(3) 0.008(3) 0.003(3)
C40 0.026(3) 0.021(3) 0.023(3) 0.000(2) 0.007(3) -0.003(3)
C41 0.019(3) 0.016(3) 0.012(3) -0.001(2) 0.005(2) 0.002(2)
C42 0.027(4) 0.016(3) 0.034(4) -0.002(3) -0.001(3) -0.002(3)
C43 0.026(4) 0.023(3) 0.033(4) 0.003(3) -0.003(3) 0.000(3)
C44 0.031(4) 0.020(3) 0.024(3) 0.007(3) 0.008(3) 0.008(3)
C45 0.040(4) 0.014(3) 0.030(4) 0.002(3) 0.004(3) -0.001(3)
C46 0.029(3) 0.019(3) 0.017(3) -0.001(2) 0.001(3) -0.003(3)
C47 0.021(3) 0.012(3) 0.023(3) 0.005(2) 0.006(2) 0.002(2)
C48 0.021(3) 0.018(3) 0.027(3) -0.002(2) 0.005(3) 0.001(2)
C49 0.026(4) 0.022(3) 0.043(4) 0.005(3) 0.014(3) 0.006(3)
C50 0.036(4) 0.019(3) 0.039(4) 0.003(3) 0.021(3) 0.010(3)
C51 0.041(4) 0.019(3) 0.030(4) -0.001(3) 0.016(3) 0.002(3)
C52 0.030(3) 0.017(3) 0.015(3) 0.002(2) 0.008(3) 0.001(2)
C53 0.027(3) 0.011(3) 0.011(3) -0.001(2) 0.005(2) 0.000(2)
C54 0.013(3) 0.005(2) 0.042(4) -0.008(2) -0.006(3) 0.002(2)
C55 0.025(3) 0.022(3) 0.028(3) -0.010(3) 0.015(3) -0.005(3)
C56 0.035(4) 0.021(3) 0.015(3) 0.005(2) 0.004(3) 0.003(3)
C57 0.031(4) 0.026(3) 0.025(3) 0.009(3) 0.003(3) 0.004(3)
C58 0.022(3) 0.020(3) 0.026(3) 0.002(3) 0.008(3) -0.002(2)
C59 0.022(3) 0.025(3) 0.034(4) -0.007(3) -0.009(3) 0.001(3)
C60 0.020(3) 0.022(3) 0.053(5) 0.000(3) 0.004(3) 0.002(3)
C61 0.027(4) 0.025(4) 0.065(5) 0.004(3) 0.018(4) -0.002(3)
C62 0.026(3) 0.019(3) 0.033(4) -0.005(3) 0.006(3) 0.000(3)

loop_
_atom_type_symbol
_atom_type_description
_atom_type_scat_dispersion_real
_atom_type_scat_dispersion_imag
_atom_type_scat_source
C C 0.0033 0.0016 'International Tables Vol C Tables 4.2.6.8 and 6.1.1.4'
H H 0.0000 0.0000 'International Tables Vol C Tables 4.2.6.8 and 6.1.1.4'
O O 0.0106 0.0060 'International Tables Vol C Tables 4.2.6.8 and 6.1.1.4'
Yb Yb -0.3090 5.5730 'International Tables Vol C Tables 4.2.6.8 and 6.1.1.4'

loop_
_geom_angle_atom_site_label_1
_geom_angle_atom_site_label_2
_geom_angle_atom_site_label_3
_geom_angle
O1 Yb1 C34 101.80(16)
O1 Yb1 C30 76.91(16)
C34 Yb1 C30 30.88(18)
O1 Yb1 C2 105.37(16)
C34 Yb1 C2 152.70(18)
C30 Yb1 C2 159.47(17)
O1 Yb1 C1 131.98(16)
C34 Yb1 C1 124.52(18)
C30 Yb1 C1 150.94(17)
C2 Yb1 C1 30.56(17)
O1 Yb1 C33 126.88(16)
C34 Yb1 C33 30.68(17)
C30 Yb1 C33 49.98(17)
C2 Yb1 C33 123.68(17)
C1 Yb1 C33 101.02(17)
O1 Yb1 C3 82.11(16)
C34 Yb1 C3 162.29(17)
C30 Yb1 C3 159.00(17)
C2 Yb1 C3 30.67(17)
C1 Yb1 C3 49.93(17)
C33 Yb1 C3 150.95(17)
O1 Yb1 C31 85.07(16)
C34 Yb1 C31 50.67(17)
C30 Yb1 C31 30.38(17)
C2 Yb1 C31 129.13(17)
C1 Yb1 C31 132.60(17)
C33 Yb1 C31 49.52(17)
C3 Yb1 C31 146.94(17)
O1 Yb1 C5 121.03(16)
C34 Yb1 C5 115.69(18)
C30 Yb1 C5 145.87(18)
C2 Yb1 C5 50.36(18)
C1 Yb1 C5 30.07(17)
C33 Yb1 C5 106.38(17)
C3 Yb1 C5 49.82(17)
C31 Yb1 C5 153.84(17)
O1 Yb1 C4 91.30(16)
C34 Yb1 C4 132.41(18)
C30 Yb1 C4 150.21(17)
C2 Yb1 C4 50.03(17)
C1 Yb1 C4 49.41(17)
C33 Yb1 C4 134.64(17)
C3 Yb1 C4 29.89(17)
C31 Yb1 C4 175.84(17)
C5 Yb1 C4 29.97(17)
O1 Yb1 C32 114.53(16)
C34 Yb1 C32 50.05(17)
C30 Yb1 C32 49.42(17)
C2 Yb1 C32 114.01(17)
C1 Yb1 C32 105.45(17)
C33 Yb1 C32 29.67(17)
C3 Yb1 C32 143.76(17)
C31 Yb1 C32 29.62(17)
C5 Yb1 C32 124.43(17)
C4 Yb1 C32 153.68(17)
C2 C1 C5 110.2(5)
C2 C1 Yb1 74.6(3)
C5 C1 Yb1 78.5(3)
C1 C2 C3 107.2(5)
C1 C2 C6 120.9(5)
C3 C2 C6 131.7(5)
C1 C2 Yb1 74.9(3)
C3 C2 Yb1 77.5(3)
C6 C2 Yb1 109.7(4)
C62 O1 C59 108.4(5)
C62 O1 Yb1 120.2(4)
C59 O1 Yb1 129.7(4)
C4 C3 C2 107.5(5)
C4 C3 C12 127.2(5)
C2 C3 C12 125.3(5)
C4 C3 Yb1 76.1(3)
C2 C3 Yb1 71.8(3)
C12 C3 Yb1 120.3(4)
C3 C4 C5 108.8(5)
C3 C4 C18 128.2(5)
C5 C4 C18 123.0(5)
C3 C4 Yb1 74.0(3)
C5 C4 Yb1 74.8(3)
C18 C4 Yb1 119.0(4)
C1 C5 C4 106.4(5)
C1 C5 C24 122.4(5)
C4 C5 C24 130.5(5)
C1 C5 Yb1 71.4(3)
C4 C5 Yb1 75.3(3)
C24 C5 Yb1 126.0(4)
C7 C6 C11 117.9(5)
C7 C6 C2 123.2(5)
C11 C6 C2 118.4(6)
C8 C7 C6 121.1(6)
C9 C8 C7 120.1(6)
C10 C9 C8 120.3(6)
C9 C10 C11 119.9(6)
C10 C11 C6 120.7(6)
C13 C12 C17 117.3(5)
C13 C12 C3 120.9(5)
C17 C12 C3 121.9(5)
C14 C13 C12 121.8(6)
C13 C14 C15 119.5(6)
C16 C15 C14 119.3(6)
C15 C16 C17 121.2(6)
C16 C17 C12 120.9(6)
C19 C18 C23 117.6(6)
C19 C18 C4 122.9(6)
C23 C18 C4 119.4(5)
C20 C19 C18 121.5(6)
C21 C20 C19 120.3(6)
C20 C21 C22 119.2(6)
C23 C22 C21 120.9(6)
C22 C23 C18 120.4(6)
C29 C24 C25 117.3(6)
C29 C24 C5 119.1(5)
C25 C24 C5 123.3(6)
C26 C25 C24 120.5(6)
C27 C26 C25 121.0(6)
C26 C27 C28 119.3(6)
C29 C28 C27 120.4(6)
C28 C29 C24 121.5(6)
C34 C30 C31 109.3(5)
C34 C30 Yb1 73.2(3)
C31 C30 Yb1 79.0(3)
C32 C31 C30 106.8(5)
C32 C31 C35 128.7(5)
C30 C31 C35 124.4(5)
C32 C31 Yb1 76.6(3)
C30 C31 Yb1 70.7(3)
C35 C31 Yb1 120.7(4)
C33 C32 C31 108.4(5)
C33 C32 C41 125.7(5)
C31 C32 C41 124.8(5)
C33 C32 Yb1 72.8(3)
C31 C32 Yb1 73.8(3)
C41 C32 Yb1 128.8(4)
C32 C33 C34 108.0(5)
C32 C33 C47 123.3(5)
C34 C33 C47 126.2(5)
C32 C33 Yb1 77.6(3)
C34 C33 Yb1 70.1(3)
C47 C33 Yb1 132.3(4)
C30 C34 C33 107.5(5)
C30 C34 C53 123.7(5)
C33 C34 C53 128.1(5)
C30 C34 Yb1 76.0(3)
C33 C34 Yb1 79.2(3)
C53 C34 Yb1 103.9(3)
C36 C35 C40 117.6(6)
C36 C35 C31 120.5(5)
C40 C35 C31 121.8(5)
C37 C36 C35 121.5(6)
C36 C37 C38 120.1(6)
C39 C38 C37 118.9(6)
C38 C39 C40 121.1(6)
C39 C40 C35 120.6(6)
C46 C41 C42 117.3(5)
C46 C41 C32 119.8(5)
C42 C41 C32 122.9(5)
C43 C42 C41 121.4(6)
C44 C43 C42 120.8(6)
C43 C44 C45 118.5(6)
C44 C45 C46 120.7(6)
C41 C46 C45 121.3(6)
C48 C47 C52 117.8(6)
C48 C47 C33 123.5(6)
C52 C47 C33 118.4(5)
C47 C48 C49 120.9(6)
C50 C49 C48 120.2(6)
C49 C50 C51 119.3(6)
C52 C51 C50 120.7(6)
C51 C52 C47 121.0(6)
C58 C53 C54 116.5(5)
C58 C53 C34 121.0(5)
C54 C53 C34 122.4(5)
C55 C54 C53 122.0(5)
C54 C55 C56 120.7(6)
C55 C56 C57 119.6(6)
C56 C57 C58 120.5(6)
C57 C58 C53 120.5(6)
O1 C59 C60 105.3(6)
C59 C60 C61 102.3(6)
C62 C61 C60 101.3(6)
O1 C62 C61 106.7(6)

loop_
_geom_bond_atom_site_label_1
_geom_bond_atom_site_label_2
_geom_bond_distance
Yb1 O1 2.369(4)
Yb1 C34 2.627(5)
Yb1 C30 2.663(6)
Yb1 C2 2.677(6)
Yb1 C1 2.681(6)
Yb1 C33 2.745(6)
Yb1 C3 2.750(6)
Yb1 C31 2.770(5)
Yb1 C5 2.772(6)
Yb1 C4 2.778(6)
Yb1 C32 2.806(6)
C1 C2 1.412(8)
C1 C5 1.417(8)
C2 C3 1.437(8)
C2 C6 1.473(8)
O1 C62 1.451(8)
O1 C59 1.452(8)
C3 C4 1.426(8)
C3 C12 1.483(8)
C4 C5 1.435(8)
C4 C18 1.488(8)
C5 C24 1.484(8)
C6 C7 1.394(9)
C6 C11 1.406(9)
C7 C8 1.387(9)
C8 C9 1.379(9)
C9 C10 1.378(9)
C10 C11 1.394(9)
C12 C13 1.397(8)
C12 C17 1.399(8)
C13 C14 1.382(9)
C14 C15 1.406(9)
C15 C16 1.360(9)
C16 C17 1.388(8)
C18 C19 1.386(9)
C18 C23 1.408(9)
C19 C20 1.383(9)
C20 C21 1.376(11)
C21 C22 1.384(10)
C22 C23 1.378(9)
C24 C29 1.400(9)
C24 C25 1.407(9)
C25 C26 1.384(9)
C26 C27 1.377(10)
C27 C28 1.381(10)
C28 C29 1.377(9)
C30 C34 1.409(8)
C30 C31 1.427(8)
C31 C32 1.426(8)
C31 C35 1.474(8)
C32 C33 1.422(8)
C32 C41 1.486(8)
C33 C34 1.425(8)
C33 C47 1.488(8)
C34 C53 1.478(8)
C35 C36 1.396(9)
C35 C40 1.397(9)
C36 C37 1.388(9)
C37 C38 1.390(10)
C38 C39 1.379(10)
C39 C40 1.391(9)
C41 C46 1.386(8)
C41 C42 1.394(9)
C42 C43 1.381(9)
C43 C44 1.379(9)
C44 C45 1.383(9)
C45 C46 1.388(9)
C47 C48 1.392(9)
C47 C52 1.410(8)
C48 C49 1.394(9)
C49 C50 1.385(10)
C50 C51 1.389(10)
C51 C52 1.370(9)
C53 C58 1.409(9)
C53 C54 1.415(9)
C54 C55 1.351(9)
C55 C56 1.376(9)
C56 C57 1.378(9)
C57 C58 1.388(9)
C59 C60 1.512(10)
C60 C61 1.521(10)
C61 C62 1.494(9)
